data_2017664
loop_
_publ_author_name
'\'Slepokura, Katarzyna'
'Petrus, Rafa\/l'

_publ_section_title
;
 Nucleotide--amino acid interactions in the
 <small>L</small>-His--IMP&#x00B7;MeOH&#x00B7;H~2~O complex
;
_journal_coeditor_code FG3159
_journal_issue 6
_journal_name_full 'Acta Crystallographica Section C'
_journal_page_first o265
_journal_page_last o269
_journal_paper_doi 10.1107/S0108270110014381
_journal_volume 66
_journal_year 2010
_chemical_formula_iupac 'C6 H10 N3 O2 + , C10 H12 N4 O8 P - , C H4 O, H2 O'
_chemical_formula_moiety 'C6 H10 N3 O2 + , C10 H12 N4 O8 P - , C H4 O, H2 O'
_chemical_formula_sum 'C17 H28 N7 O12 P'
_chemical_formula_weight 553.43
_chemical_name_common
;
L-Histidine--Inosine-5'-phosphate complex methanol solvate hydrate
;
_chemical_name_systematic
;
L-Histdinium inosine-5'-phosphate methanol solvate monohydrate
;
_space_group_IT_number 4
_symmetry_cell_setting monoclinic
_symmetry_space_group_name_Hall 'P 2yb'
_symmetry_space_group_name_H-M 'P 1 21 1'
_atom_sites_solution_hydrogens difmap
_atom_sites_solution_primary direct
_atom_sites_solution_secondary difmap
_cell_angle_alpha 90.00
_cell_angle_beta 102.58(3)
_cell_angle_gamma 90.00
_cell_formula_units_Z 2
_cell_length_a 14.195(6)
_cell_length_b 4.816(3)
_cell_length_c 17.029(6)
_cell_measurement_reflns_used 3325
_cell_measurement_temperature 110(2)
_cell_measurement_theta_max 42.02
_cell_measurement_theta_min 4.15
_cell_volume 1136.2(10)
_computing_cell_refinement 'CrysAlis RED (Oxford Diffraction, 2007)'
_computing_data_collection 'CrysAlis CCD (Oxford Diffraction, 2007)'
_computing_data_reduction 'CrysAlis RED (Oxford Diffraction, 2007)'
_computing_molecular_graphics 'XP in SHELXTL (Sheldrick, 2008)'
_computing_publication_material 'SHELXL97 (Sheldrick, 2008)'
_computing_structure_refinement 'SHELXL97 (Sheldrick, 2008)'
_computing_structure_solution 'SHELXS97 (Sheldrick, 2008)'
_diffrn_ambient_temperature 110(2)
_diffrn_measured_fraction_theta_full 0.980
_diffrn_measured_fraction_theta_max 0.980
_diffrn_measurement_device_type 'Oxford Xcalibur PX \k-geometry diffractometer with CCD Onyx camera'
_diffrn_measurement_method '\w and \f'
_diffrn_radiation_monochromator graphite
_diffrn_radiation_source 'fine-focus sealed tube'
_diffrn_radiation_type MoK\a
_diffrn_radiation_wavelength 0.71073
_diffrn_reflns_av_R_equivalents 0.1362
_diffrn_reflns_av_sigmaI/netI 0.2757
_diffrn_reflns_limit_h_max 17
_diffrn_reflns_limit_h_min -16
_diffrn_reflns_limit_k_max 5
_diffrn_reflns_limit_k_min -5
_diffrn_reflns_limit_l_max 19
_diffrn_reflns_limit_l_min -21
_diffrn_reflns_number 13113
_diffrn_reflns_theta_full 26.00
_diffrn_reflns_theta_max 26.00
_diffrn_reflns_theta_min 4.18
_exptl_absorpt_coefficient_mu 0.202
_exptl_absorpt_correction_type none
_exptl_crystal_colour colourless
_exptl_crystal_density_diffrn 1.618
_exptl_crystal_density_method 'not measured'
_exptl_crystal_description needle
_exptl_crystal_F_000 580
_exptl_crystal_size_max 0.24
_exptl_crystal_size_mid 0.02
_exptl_crystal_size_min 0.01
_refine_diff_density_max 0.34
_refine_diff_density_min -0.38
_refine_ls_abs_structure_details 'Flack (1983), with 1785 Friedel pairs'
_refine_ls_abs_structure_Flack -0.04(18)
_refine_ls_extinction_method none
_refine_ls_goodness_of_fit_ref 0.774
_refine_ls_hydrogen_treatment mixed
_refine_ls_matrix_type full
_refine_ls_number_parameters 346
_refine_ls_number_reflns 4289
_refine_ls_number_restraints 1
_refine_ls_restrained_S_all 0.773
_refine_ls_R_factor_all 0.1492
_refine_ls_R_factor_gt 0.0515
_refine_ls_shift/su_max 0.000
_refine_ls_shift/su_mean 0.000
_refine_ls_structure_factor_coef Fsqd
_refine_ls_weighting_details 'calc w = 1/[\s^2^(Fo^2^)+(0.0000P)^2^+0.0000P] where P=(Fo^2^+2Fc^2^)/3'
_refine_ls_weighting_scheme calc
_refine_ls_wR_factor_gt 0.0565
_refine_ls_wR_factor_ref 0.0698
_reflns_number_gt 1891
_reflns_number_total 4289
_reflns_threshold_expression I>2\s(I)
_cod_data_source_file fg3159.cif
_cod_data_source_block I
_cod_original_cell_volume 1136.2(9)
_cod_original_sg_symbol_H-M 'P 21'
_cod_database_code 2017664
_cod_database_fobs_code 2017664

loop_
_symmetry_equiv_pos_as_xyz
'x, y, z'
'-x, y+1/2, -z'

loop_
_atom_site_type_symbol
_atom_site_label
_atom_site_fract_x
_atom_site_fract_y
_atom_site_fract_z
_atom_site_U_iso_or_equiv
_atom_site_adp_type
_atom_site_calc_flag
_atom_site_refinement_flags
_atom_site_occupancy
_atom_site_disorder_assembly
_atom_site_disorder_group
P P1 0.34947(11) -0.1216(4) 0.57602(8) 0.0210(4) Uani d . 1 . .
O O7 0.4318(2) 0.0994(7) 0.5780(2) 0.0198(10) Uani d . 1 . .
H H7 0.4079 0.2597 0.5744 0.030 Uiso calc R 1 . .
O O8 0.2523(2) -0.0336(7) 0.52848(17) 0.0224(10) Uani d . 1 . .
O O9 0.3854(2) -0.3940(7) 0.54845(17) 0.0192(10) Uani d . 1 . .
O O2' 0.3828(3) -0.2706(8) 0.9686(2) 0.0241(10) Uani d . 1 . .
H H2' 0.3580 -0.1599 0.9964 0.036 Uiso calc R 1 . .
O O3' 0.2451(2) -0.0022(9) 0.85687(18) 0.0237(10) Uani d . 1 . .
H H3' 0.2006 0.0203 0.8159 0.035 Uiso calc R 1 . .
O O4' 0.4219(2) -0.4579(8) 0.80445(17) 0.0178(9) Uani d . 1 . .
O O5' 0.3492(2) -0.1397(8) 0.66918(16) 0.0202(9) Uani d . 1 . .
O O6 0.8424(3) 0.2979(9) 0.8626(2) 0.0301(12) Uani d . 1 . .
N N1 0.8292(3) -0.0404(10) 0.9557(2) 0.0266(13) Uani d . 1 . .
H H1 0.8885 -0.0042 0.9821 0.032 Uiso calc R 1 . .
N N3 0.6906(3) -0.3145(10) 0.9549(2) 0.0202(12) Uani d . 1 . .
N N7 0.6313(3) 0.1524(9) 0.7875(2) 0.0169(12) Uani d . 1 . .
N N9 0.5579(3) -0.1687(10) 0.8467(2) 0.0189(12) Uani d . 1 . .
C C1' 0.4792(4) -0.3208(11) 0.8723(3) 0.0162(14) Uani d . 1 . .
H H1' 0.5073 -0.4610 0.9142 0.019 Uiso calc R 1 . .
C C2' 0.4135(3) -0.1213(13) 0.9062(3) 0.0166(13) Uani d . 1 . .
H H2'A 0.4467 0.0568 0.9258 0.020 Uiso calc R 1 . .
C C3' 0.3304(3) -0.0793(11) 0.8330(3) 0.0158(14) Uani d . 1 . .
H H3'A 0.3484 0.0700 0.7981 0.019 Uiso calc R 1 . .
C C4' 0.3243(3) -0.3533(11) 0.7889(3) 0.0155(14) Uani d . 1 . .
H H4' 0.2827 -0.4844 0.8118 0.019 Uiso calc R 1 . .
C C5' 0.2887(4) -0.3376(11) 0.6986(2) 0.0183(14) Uani d . 1 . .
H H5'A 0.2931 -0.5220 0.6741 0.022 Uiso calc R 1 . .
H H5'B 0.2205 -0.2762 0.6850 0.022 Uiso calc R 1 . .
C C2 0.7815(4) -0.2420(13) 0.9852(3) 0.0288(17) Uani d . 1 . .
H H2 0.8152 -0.3400 1.0312 0.035 Uiso calc R 1 . .
C C4 0.6511(4) -0.1554(14) 0.8900(3) 0.0197(14) Uani d . 1 . .
C C5 0.6962(4) 0.0430(13) 0.8540(3) 0.0178(14) Uani d . 1 . .
C C6 0.7931(4) 0.1173(13) 0.8866(3) 0.0230(16) Uani d . 1 . .
C C8 0.5486(4) 0.0194(11) 0.7861(3) 0.0203(14) Uani d . 1 . .
H H8 0.4904 0.0521 0.7476 0.024 Uiso calc R 1 . .
O O11 1.0199(3) 0.7180(8) 0.68428(19) 0.0278(11) Uani d . 1 . .
O O12 0.9791(2) 0.5547(8) 0.55834(18) 0.0208(9) Uani d . 1 . .
N N11 0.8602(3) 0.9621(9) 0.50218(19) 0.0198(12) Uani d . 1 . .
H H11A 0.8286 1.1240 0.4865 0.030 Uiso calc R 1 . .
H H11B 0.8166 0.8211 0.4979 0.030 Uiso calc R 1 . .
H H11C 0.9023 0.9262 0.4701 0.030 Uiso calc R 1 . .
N N16 0.6764(3) 0.5694(10) 0.6901(2) 0.0203(12) Uani d . 1 . .
H H16 0.6560 0.4380 0.7183 0.024 Uiso calc R 1 . .
N N18 0.6788(3) 0.8814(10) 0.5999(2) 0.0180(11) Uani d . 1 . .
H H18 0.6599 0.9903 0.5579 0.022 Uiso calc R 1 . .
C C11 0.9757(4) 0.7274(13) 0.6119(3) 0.0231(15) Uani d . 1 . .
C C12 0.9142(3) 0.9865(12) 0.5875(2) 0.0171(14) Uani d . 1 . .
H H12 0.9610 1.1421 0.5882 0.021 Uiso calc R 1 . .
C C13 0.8483(4) 1.0789(12) 0.6422(3) 0.0186(14) Uani d . 1 . .
H H13A 0.8889 1.1143 0.6964 0.022 Uiso calc R 1 . .
H H13B 0.8184 1.2578 0.6217 0.022 Uiso calc R 1 . .
C C14 0.7699(4) 0.8851(13) 0.6511(3) 0.0194(13) Uani d . 1 . .
C C15 0.7671(4) 0.6853(12) 0.7074(3) 0.0202(15) Uani d . 1 . .
H H15 0.8186 0.6354 0.7508 0.024 Uiso calc R 1 . .
C C17 0.6248(4) 0.6869(11) 0.6244(3) 0.0149(13) Uani d . 1 . .
H H17 0.5603 0.6405 0.5991 0.018 Uiso calc R 1 . .
O O21 0.1199(4) 0.2157(10) 0.7288(3) 0.0437(15) Uani d . 1 . .
H H21A 0.082(5) 0.095(15) 0.713(4) 0.066 Uiso d . 1 . .
H H21B 0.111(5) 0.359(16) 0.716(4) 0.066 Uiso d . 1 . .
O O31 0.9968(3) 0.0716(11) 1.0600(2) 0.0416(13) Uani d . 1 . .
H H31 1.0388 -0.0497 1.0769 0.062 Uiso calc R 1 . .
C C32 0.9766(5) 0.227(2) 1.1282(4) 0.083(3) Uani d . 1 . .
H H32A 1.0102 0.4064 1.1324 0.100 Uiso calc R 1 . .
H H32B 0.9993 0.1212 1.1778 0.100 Uiso calc R 1 . .
H H32C 0.9070 0.2588 1.1201 0.100 Uiso calc R 1 . .

loop_
_atom_site_aniso_label
_atom_site_aniso_U_11
_atom_site_aniso_U_22
_atom_site_aniso_U_33
_atom_site_aniso_U_12
_atom_site_aniso_U_13
_atom_site_aniso_U_23
P1 0.0213(9) 0.0203(10) 0.0191(8) -0.0036(9) -0.0002(7) 0.0009(7)
O7 0.018(2) 0.020(3) 0.021(2) -0.001(2) 0.0034(17) 0.0022(19)
O8 0.014(2) 0.022(3) 0.0262(19) 0.0054(18) -0.0048(16) -0.0005(18)
O9 0.029(2) 0.017(3) 0.0127(18) 0.005(2) 0.0055(17) 0.0007(16)
O2' 0.025(2) 0.033(3) 0.014(2) 0.005(2) 0.0043(17) 0.0014(19)
O3' 0.014(2) 0.033(3) 0.0195(18) 0.007(2) -0.0059(16) 0.0011(19)
O4' 0.013(2) 0.021(3) 0.019(2) 0.0036(19) 0.0018(16) -0.0037(18)
O5' 0.023(2) 0.021(3) 0.0150(18) -0.006(2) 0.0009(16) -0.0042(19)
O6 0.025(3) 0.031(3) 0.032(2) -0.010(2) 0.0037(19) 0.0034(19)
N1 0.018(3) 0.034(4) 0.024(2) -0.004(3) -0.002(2) 0.009(2)
N3 0.024(3) 0.022(3) 0.013(2) -0.003(3) 0.001(2) 0.005(2)
N7 0.021(3) 0.014(3) 0.015(2) 0.002(2) 0.004(2) -0.001(2)
N9 0.009(3) 0.030(4) 0.016(2) 0.000(2) 0.000(2) -0.004(2)
C1' 0.016(3) 0.016(4) 0.017(3) -0.007(3) 0.005(3) 0.009(3)
C2' 0.010(3) 0.017(3) 0.022(3) -0.003(3) 0.000(2) 0.005(3)
C3' 0.012(3) 0.011(4) 0.021(3) 0.001(3) -0.003(2) -0.003(2)
C4' 0.014(3) 0.020(4) 0.015(3) 0.001(3) 0.007(2) 0.002(2)
C5' 0.021(3) 0.022(4) 0.012(3) -0.008(3) 0.004(2) -0.001(2)
C2 0.021(4) 0.035(5) 0.031(4) 0.003(3) 0.006(3) 0.014(3)
C4 0.020(3) 0.025(4) 0.017(3) -0.002(3) 0.011(3) -0.004(3)
C5 0.017(3) 0.020(4) 0.015(3) -0.003(3) 0.002(3) -0.005(3)
C6 0.019(4) 0.030(5) 0.020(3) 0.007(3) 0.003(3) -0.006(3)
C8 0.027(4) 0.020(4) 0.015(3) 0.005(3) 0.006(3) 0.005(3)
O11 0.031(3) 0.028(3) 0.020(2) 0.004(2) -0.0038(19) -0.001(2)
O12 0.015(2) 0.017(3) 0.030(2) 0.001(2) 0.0028(17) 0.006(2)
N11 0.018(3) 0.018(3) 0.027(3) 0.009(2) 0.012(2) 0.005(2)
N16 0.024(3) 0.014(3) 0.026(3) 0.000(3) 0.012(2) -0.003(2)
N18 0.015(3) 0.022(3) 0.015(2) -0.002(3) 0.000(2) 0.000(2)
C11 0.025(4) 0.019(4) 0.026(4) -0.015(3) 0.007(3) 0.002(3)
C12 0.006(3) 0.031(4) 0.014(3) 0.001(3) 0.002(2) 0.004(3)
C13 0.018(3) 0.015(4) 0.023(3) 0.003(3) 0.004(2) -0.004(3)
C14 0.024(4) 0.021(4) 0.015(3) 0.002(3) 0.009(3) -0.001(3)
C15 0.012(3) 0.030(4) 0.016(3) 0.005(3) -0.003(2) -0.005(3)
C17 0.019(3) 0.009(4) 0.020(3) -0.003(3) 0.011(3) -0.002(3)
O21 0.039(3) 0.026(4) 0.056(3) 0.011(3) -0.012(2) 0.005(3)
O31 0.021(3) 0.055(4) 0.042(2) 0.015(2) -0.009(2) -0.008(2)
C32 0.057(6) 0.111(9) 0.083(6) 0.014(6) 0.018(5) 0.036(6)

loop_
_atom_type_symbol
_atom_type_description
_atom_type_scat_dispersion_real
_atom_type_scat_dispersion_imag
_atom_type_scat_source
C C 0.0033 0.0016 'International Tables Vol C Tables 4.2.6.8 and 6.1.1.4'
H H 0.0000 0.0000 'International Tables Vol C Tables 4.2.6.8 and 6.1.1.4'
N N 0.0061 0.0033 'International Tables Vol C Tables 4.2.6.8 and 6.1.1.4'
O O 0.0106 0.0060 'International Tables Vol C Tables 4.2.6.8 and 6.1.1.4'
P P 0.1023 0.0942 'International Tables Vol C Tables 4.2.6.8 and 6.1.1.4'

loop_
_geom_angle_atom_site_label_1
_geom_angle_atom_site_label_2
_geom_angle_atom_site_label_3
_geom_angle_site_symmetry_1
_geom_angle_site_symmetry_3
_geom_angle
_geom_angle_publ_flag
O5' P1 O7 . . 100.3(2) yes
O5' P1 O8 . . 110.6(2) yes
O5' P1 O9 . . 109.6(2) yes
O7 P1 O8 . . 114.3(2) yes
O7 P1 O9 . . 107.0(2) yes
O8 P1 O9 . . 114.1(2) yes
P1 O7 H7 . . 109.5 ?
C2' O2' H2' . . 109.5 ?
C3' O3' H3' . . 109.5 ?
C1' O4' C4' . . 110.1(4) ?
C5' O5' P1 . . 120.9(3) ?
C2 N1 C6 . . 125.7(5) ?
C2 N1 H1 . . 117.1 ?
C6 N1 H1 . . 117.1 ?
C2 N3 C4 . . 111.1(5) ?
C8 N7 C5 . . 104.8(4) ?
C8 N9 C4 . . 107.5(4) ?
C8 N9 C1' . . 126.9(4) ?
C4 N9 C1' . . 124.6(4) ?
O4' C1' N9 . . 109.0(4) ?
O4' C1' C2' . . 108.0(4) ?
N9 C1' C2' . . 111.1(4) ?
O4' C1' H1' . . 109.6 ?
N9 C1' H1' . . 109.6 ?
C2' C1' H1' . . 109.6 ?
O2' C2' C3' . . 111.5(4) ?
O2' C2' C1' . . 105.9(4) ?
C3' C2' C1' . . 101.5(4) ?
O2' C2' H2'A . . 112.4 ?
C3' C2' H2'A . . 112.4 ?
C1' C2' H2'A . . 112.4 ?
O3' C3' C4' . . 114.4(4) ?
O3' C3' C2' . . 111.0(4) ?
C4' C3' C2' . . 103.9(4) ?
O3' C3' H3'A . . 109.1 ?
C4' C3' H3'A . . 109.1 ?
C2' C3' H3'A . . 109.1 ?
O4' C4' C3' . . 105.3(4) ?
O4' C4' C5' . . 107.4(4) ?
C3' C4' C5' . . 115.6(4) ?
O4' C4' H4' . . 109.4 ?
C3' C4' H4' . . 109.4 ?
C5' C4' H4' . . 109.4 ?
O5' C5' C4' . . 107.1(4) ?
O5' C5' H5'A . . 110.3 ?
C4' C5' H5'A . . 110.3 ?
O5' C5' H5'B . . 110.3 ?
C4' C5' H5'B . . 110.3 ?
H5'A C5' H5'B . . 108.6 ?
N3 C2 N1 . . 124.9(5) ?
N3 C2 H2 . . 117.6 ?
N1 C2 H2 . . 117.6 ?
N3 C4 C5 . . 127.4(5) ?
N3 C4 N9 . . 126.1(5) ?
C5 C4 N9 . . 106.5(5) ?
C4 C5 N7 . . 109.7(5) ?
C4 C5 C6 . . 120.8(5) ?
N7 C5 C6 . . 129.5(5) ?
O6 C6 N1 . . 121.8(5) ?
O6 C6 C5 . . 128.3(5) ?
N1 C6 C5 . . 109.9(5) ?
N7 C8 N9 . . 111.6(4) ?
N7 C8 H8 . . 124.2 ?
N9 C8 H8 . . 124.2 ?
C12 N11 H11A . . 109.5 ?
C12 N11 H11B . . 109.5 ?
H11A N11 H11B . . 109.5 ?
C12 N11 H11C . . 109.5 ?
H11A N11 H11C . . 109.5 ?
H11B N11 H11C . . 109.5 ?
C17 N16 C15 . . 109.1(5) ?
C17 N16 H16 . . 125.4 ?
C15 N16 H16 . . 125.4 ?
C17 N18 C14 . . 109.3(5) ?
C17 N18 H18 . . 125.4 ?
C14 N18 H18 . . 125.4 ?
O12 C11 O11 . . 127.2(6) ?
O12 C11 C12 . . 117.3(4) ?
O11 C11 C12 . . 115.5(5) ?
N11 C12 C13 . . 111.4(4) ?
N11 C12 C11 . . 110.0(4) ?
C13 C12 C11 . . 117.5(4) ?
N11 C12 H12 . . 105.6 ?
C13 C12 H12 . . 105.6 ?
C11 C12 H12 . . 105.6 ?
C14 C13 C12 . . 116.9(5) ?
C14 C13 H13A . . 108.1 ?
C12 C13 H13A . . 108.1 ?
C14 C13 H13B . . 108.1 ?
C12 C13 H13B . . 108.1 ?
H13A C13 H13B . . 107.3 ?
C15 C14 N18 . . 105.5(5) ?
C15 C14 C13 . . 130.6(5) ?
N18 C14 C13 . . 123.9(5) ?
C14 C15 N16 . . 107.7(4) ?
C14 C15 H15 . . 126.1 ?
N16 C15 H15 . . 126.1 ?
N16 C17 N18 . . 108.4(5) ?
N16 C17 H17 . . 125.8 ?
N18 C17 H17 . . 125.8 ?
H21A O21 H21B . . 122(8) ?
C32 O31 H31 . . 109.5 ?
O31 C32 H32A . . 109.5 ?
O31 C32 H32B . . 109.5 ?
H32A C32 H32B . . 109.5 ?
O31 C32 H32C . . 109.5 ?
H32A C32 H32C . . 109.5 ?
H32B C32 H32C . . 109.5 ?

loop_
_geom_bond_atom_site_label_1
_geom_bond_atom_site_label_2
_geom_bond_site_symmetry_2
_geom_bond_distance
_geom_bond_publ_flag
P1 O5' . 1.590(3) yes
P1 O7 . 1.576(3) yes
P1 O8 . 1.501(3) yes
P1 O9 . 1.519(4) yes
O7 H7 . 0.84 ?
O2' C2' . 1.428(5) ?
O2' H2' . 0.84 ?
O3' C3' . 1.409(5) ?
O3' H3' . 0.84 ?
O4' C1' . 1.422(5) ?
O4' C4' . 1.443(5) ?
O5' C5' . 1.445(5) ?
O6 C6 . 1.240(6) yes
N1 C2 . 1.343(7) ?
N1 C6 . 1.401(6) ?
N1 H1 . 0.88 ?
N3 C2 . 1.328(6) ?
N3 C4 . 1.362(6) ?
N7 C8 . 1.333(6) ?
N7 C5 . 1.398(6) ?
N9 C8 . 1.357(6) ?
N9 C4 . 1.369(6) ?
N9 C1' . 1.478(6) ?
C1' C2' . 1.537(7) ?
C1' H1' . 1.00 ?
C2' C3' . 1.531(6) ?
C2' H2'A . 1.00 ?
C3' C4' . 1.511(7) ?
C3' H3'A . 1.00 ?
C4' C5' . 1.512(6) ?
C4' H4' . 1.00 ?
C5' H5'A . 0.99 ?
C5' H5'B . 0.99 ?
C2 H2 . 0.95 ?
C4 C5 . 1.367(7) ?
C5 C6 . 1.412(7) ?
C8 H8 . 0.95 ?
O11 C11 . 1.256(5) yes
O12 C11 . 1.243(6) yes
N11 C12 . 1.492(5) ?
N11 H11A . 0.91 ?
N11 H11B . 0.91 ?
N11 H11C . 0.91 ?
N16 C17 . 1.323(6) ?
N16 C15 . 1.375(6) ?
N16 H16 . 0.88 ?
N18 C17 . 1.334(6) ?
N18 C14 . 1.393(6) ?
N18 H18 . 0.88 ?
C11 C12 . 1.528(7) ?
C12 C13 . 1.523(6) ?
C12 H12 . 1.00 ?
C13 C14 . 1.486(7) ?
C13 H13A . 0.99 ?
C13 H13B . 0.99 ?
C14 C15 . 1.365(7) ?
C15 H15 . 0.95 ?
C17 H17 . 0.95 ?
O21 H21A . 0.80(6) ?
O21 H21B . 0.73(7) ?
O31 C32 . 1.462(8) ?
O31 H31 . 0.84 ?
C32 H32A . 0.98 ?
C32 H32B . 0.98 ?
C32 H32C . 0.98 ?

loop_
_geom_hbond_atom_site_label_D
_geom_hbond_atom_site_label_H
_geom_hbond_atom_site_label_A
_geom_hbond_site_symmetry_A
_geom_hbond_distance_DH
_geom_hbond_distance_HA
_geom_hbond_distance_DA
_geom_hbond_angle_DHA
O7 H7 O9 1_565 0.84 1.74 2.549(5) 162
O2' H2' N3 2_657 0.84 2.04 2.863(6) 165
O3' H3' O21 . 0.84 1.91 2.707(6) 157
O21 H21A O11 1_445 0.80(6) 2.03(7) 2.805(6) 164(7)
O21 H21B O11 1_455 0.73(7) 2.15(7) 2.824(6) 153(8)
O31 H31 O6 2_747 0.84 1.92 2.716(5) 158
N1 H1 O31 . 0.88 1.84 2.695(6) 165
N11 H11A O8 2_666 0.91 1.99 2.891(5) 168
N11 H11B O8 2_656 0.91 1.97 2.856(6) 164
N11 H11C O12 2_756 0.91 1.95 2.737(5) 144
N16 H16 N7 . 0.88 1.89 2.767(6) 171
N18 H18 O9 2_666 0.88 1.87 2.716(5) 161
C1' H1' O2' 2_647 1.00 2.70 3.683(6) 168
C3' H3'A O4' 1_565 1.00 2.49 3.340(7) 142
C4' H4' O3' 1_545 1.00 2.70 3.597(7) 150
C2 H2 O3' 2_647 0.95 2.38 3.064(7) 128
C8 H8 O5' . 0.95 2.34 3.179(6) 147
C12 H12 O12 1_565 1.00 2.08 2.964(7) 146
C15 H15 O6 . 0.95 2.47 3.221(7) 136
C17 H17 O9 1_565 0.95 2.45 3.385(6) 168
C32 H32B O11 2_747 0.98 2.47 3.183(8) 130
C32 H32C O3' 2_657 0.98 2.55 3.467(8) 156

loop_
_geom_torsion_atom_site_label_1
_geom_torsion_atom_site_label_2
_geom_torsion_atom_site_label_3
_geom_torsion_atom_site_label_4
_geom_torsion_site_symmetry_1
_geom_torsion_site_symmetry_2
_geom_torsion_site_symmetry_3
_geom_torsion_site_symmetry_4
_geom_torsion
_geom_torsion_publ_flag
O7 P1 O5' C5' . . . . -175.2(4) yes
O8 P1 O5' C5' . . . . 63.8(4) yes
O9 P1 O5' C5' . . . . -62.9(4) yes
C4' O4' C1' N9 . . . . -118.1(5) ?
C4' O4' C1' C2' . . . . 2.8(5) ?
C8 N9 C1' O4' . . . . 53.8(7) ?
C4 N9 C1' O4' . . . . -139.2(5) yes
C8 N9 C1' C2' . . . . -65.1(6) ?
C4 N9 C1' C2' . . . . 101.9(6) ?
O4' C1' C2' O2' . . . . 94.6(4) ?
N9 C1' C2' O2' . . . . -145.9(4) ?
O4' C1' C2' C3' . . . . -22.0(5) ?
N9 C1' C2' C3' . . . . 97.6(5) ?
O2' C2' C3' O3' . . . . 43.1(6) ?
C1' C2' C3' O3' . . . . 155.4(4) ?
O2' C2' C3' C4' . . . . -80.3(5) ?
C1' C2' C3' C4' . . . . 32.0(5) ?
C1' O4' C4' C3' . . . . 18.2(5) ?
C1' O4' C4' C5' . . . . 141.9(4) ?
O3' C3' C4' O4' . . . . -152.8(4) ?
C2' C3' C4' O4' . . . . -31.6(5) ?
O3' C3' C4' C5' . . . . 88.8(5) ?
C2' C3' C4' C5' . . . . -150.0(4) ?
P1 O5' C5' C4' . . . . 165.4(3) yes
O4' C4' C5' O5' . . . . -63.0(5) yes
C3' C4' C5' O5' . . . . 54.2(6) yes
C4 N3 C2 N1 . . . . -0.6(8) ?
C6 N1 C2 N3 . . . . -3.0(9) ?
C2 N3 C4 C5 . . . . 4.3(8) ?
C2 N3 C4 N9 . . . . -177.4(6) ?
C8 N9 C4 N3 . . . . -178.6(5) ?
C1' N9 C4 N3 . . . . 12.3(9) ?
C8 N9 C4 C5 . . . . 0.0(6) ?
C1' N9 C4 C5 . . . . -169.1(5) ?
N3 C4 C5 N7 . . . . 178.0(5) ?
N9 C4 C5 N7 . . . . -0.6(6) ?
N3 C4 C5 C6 . . . . -4.3(9) ?
N9 C4 C5 C6 . . . . 177.0(5) ?
C8 N7 C5 C4 . . . . 0.9(6) ?
C8 N7 C5 C6 . . . . -176.5(6) ?
C2 N1 C6 O6 . . . . -179.1(6) ?
C2 N1 C6 C5 . . . . 2.9(8) ?
C4 C5 C6 O6 . . . . -177.4(6) ?
N7 C5 C6 O6 . . . . -0.3(10) ?
C4 C5 C6 N1 . . . . 0.5(8) ?
N7 C5 C6 N1 . . . . 177.6(5) ?
C5 N7 C8 N9 . . . . -0.9(6) ?
C4 N9 C8 N7 . . . . 0.5(6) ?
C1' N9 C8 N7 . . . . 169.4(5) ?
O11 C11 C12 N11 . . . . -175.9(4) yes
O12 C11 C12 N11 . . . . 6.4(7) ?
O11 C11 C12 C13 . . . . -46.9(6) yes
O12 C11 C12 C13 . . . . 135.3(5) ?
N11 C12 C13 C14 . . . . 64.8(6) yes
C11 C12 C13 C14 . . . . -63.4(6) yes
C17 N18 C14 C15 . . . . -0.4(6) ?
C17 N18 C14 C13 . . . . -179.2(5) ?
C12 C13 C14 N18 . . . . -87.7(7) yes
C12 C13 C14 C15 . . . . 93.8(7) yes
N18 C14 C15 N16 . . . . -0.6(6) ?
C13 C14 C15 N16 . . . . 178.1(5) ?
C17 N16 C15 C14 . . . . 1.4(6) ?
C15 N16 C17 N18 . . . . -1.7(6) ?
C14 N18 C17 N16 . . . . 1.3(6) ?
